data_7135309
loop_
_publ_author_name
'Burnett, Stuart'
'Kennedy, Alan'
'Mansell, Stephen M.'
'Weetman, Catherine Ellen'

_publ_section_title
;
 Fluorenyl-Tethered N-Heterocyclic Carbene Complexes of the Heavy Alkali
 Metals
;
_journal_name_full 'Chemical Communications'
_journal_paper_doi 10.1039/D5CC06477E
_journal_year 2026
_chemical_formula_sum 'C46 H69 Cs2 Li N4 Si4'
_chemical_formula_weight 1063.17
_chemical_properties_physical Air-sensitive,Moisture-sensitive,Oxygen-sensitive
_space_group_crystal_system orthorhombic
_space_group_IT_number 29
_space_group_name_Hall 'P 2c -2ac'
_space_group_name_H-M_alt 'P c a 21'
_atom_sites_solution_hydrogens geom
_audit_creation_method SHELXL-2018/3
_audit_update_record
;
2025-11-10 deposited with the CCDC.	2025-12-04 downloaded from the CCDC.
;
_cell_angle_alpha 90
_cell_angle_beta 90
_cell_angle_gamma 90
_cell_formula_units_Z 4
_cell_length_a 25.3737(3)
_cell_length_b 12.0154(1)
_cell_length_c 17.5574(2)
_cell_measurement_reflns_used 12318
_cell_measurement_temperature 200(2)
_cell_measurement_theta_max 71.3100
_cell_measurement_theta_min 3.4880
_cell_volume 5352.82(10)
_computing_cell_refinement CrysalisPro
_computing_data_collection CrysalisPro
_computing_data_reduction CrysalisPro
_computing_publication_material 'SHELXL in WinGX'
_computing_structure_refinement 'SHELXL-2018/3 (Sheldrick, 2018)'
_computing_structure_solution 'SHELXT 2018/2 (Sheldrick, 2018)'
_diffrn_ambient_temperature 200(2)
_diffrn_measured_fraction_theta_full 0.999
_diffrn_measured_fraction_theta_max 0.998
_diffrn_measurement_device_type 'Rigaku Synergy-i'
_diffrn_measurement_method 'omega scans'
_diffrn_radiation_type CuK\a
_diffrn_radiation_wavelength 1.54184
_diffrn_reflns_av_R_equivalents 0.0426
_diffrn_reflns_av_unetI/netI 0.0495
_diffrn_reflns_Laue_measured_fraction_full 0.999
_diffrn_reflns_Laue_measured_fraction_max 0.998
_diffrn_reflns_limit_h_max 30
_diffrn_reflns_limit_h_min -30
_diffrn_reflns_limit_k_max 14
_diffrn_reflns_limit_k_min -8
_diffrn_reflns_limit_l_max 21
_diffrn_reflns_limit_l_min -21
_diffrn_reflns_number 29964
_diffrn_reflns_point_group_measured_fraction_full 0.939
_diffrn_reflns_point_group_measured_fraction_max 0.930
_diffrn_reflns_theta_full 67.684
_diffrn_reflns_theta_max 70.000
_diffrn_reflns_theta_min 4.071
_diffrn_source 'microsource tube'
_exptl_absorpt_coefficient_mu 11.714
_exptl_absorpt_correction_T_max 0.742
_exptl_absorpt_correction_T_min 0.182
_exptl_absorpt_correction_type gaussian
_exptl_absorpt_process_details
;
CrysAlisPro 1.171.41.115a (Rigaku Oxford Diffraction, 2021)
Numerical absorption correction based on gaussian integration over
a multifaceted crystal model
Empirical absorption correction using spherical harmonics,
implemented in SCALE3 ABSPACK scaling algorithm.
;
_exptl_crystal_colour red
_exptl_crystal_density_diffrn 1.319
_exptl_crystal_description fragment
_exptl_crystal_F_000 2168
_exptl_crystal_size_max 0.25
_exptl_crystal_size_mid 0.10
_exptl_crystal_size_min 0.10
_refine_diff_density_max 3.374
_refine_diff_density_min -1.847
_refine_diff_density_rms 0.109
_refine_ls_abs_structure_details
;
 Refined as an inversion twin.
;
_refine_ls_abs_structure_Flack 0.123(16)
_refine_ls_extinction_method none
_refine_ls_goodness_of_fit_ref 1.027
_refine_ls_hydrogen_treatment constr
_refine_ls_matrix_type full
_refine_ls_number_parameters 528
_refine_ls_number_reflns 9458
_refine_ls_number_restraints 147
_refine_ls_restrained_S_all 1.024
_refine_ls_R_factor_all 0.0912
_refine_ls_R_factor_gt 0.0789
_refine_ls_shift/su_max 0.000
_refine_ls_shift/su_mean 0.000
_refine_ls_structure_factor_coef Fsqd
_refine_ls_weighting_details 'w=1/[\s^2^(Fo^2^)+(0.0758P)^2^+34.9050P] where P=(Fo^2^+2Fc^2^)/3'
_refine_ls_weighting_scheme calc
_refine_ls_wR_factor_gt 0.1982
_refine_ls_wR_factor_ref 0.2063
_reflns_Friedel_coverage 0.799
_reflns_Friedel_fraction_full 0.874
_reflns_Friedel_fraction_max 0.857
_reflns_number_gt 7783
_reflns_number_total 9458
_reflns_threshold_expression 'I > 2\s(I)'
_cod_data_source_file d5cc06477e2.cif
_cod_data_source_block SB067_4
_cod_original_cell_volume 5352.81(10)
_cod_database_code 7135309
_shelx_shelxl_version_number 2018/3
_shelx_space_group_comment
;
The symmetry employed for this shelxl refinement is uniquely defined
by the following loop, which should always be used as a source of
symmetry information in preference to the above space-group names.
They are only intended as comments.
;
_shelx_estimated_absorpt_t_min 0.158
_shelx_estimated_absorpt_t_max 0.387

loop_
_space_group_symop_operation_xyz
'x, y, z'
'-x, -y, z+1/2'
'x+1/2, -y, z'
'-x+1/2, y, z+1/2'

loop_
_atom_site_label
_atom_site_type_symbol
_atom_site_fract_x
_atom_site_fract_y
_atom_site_fract_z
_atom_site_U_iso_or_equiv
_atom_site_adp_type
_atom_site_occupancy
_atom_site_site_symmetry_order
_atom_site_calc_flag
_atom_site_refinement_flags_posn
_atom_site_refinement_flags_adp
_atom_site_refinement_flags_occupancy
_atom_site_disorder_assembly
_atom_site_disorder_group
Cs1 Cs 0.55626(5) 0.47911(9) 0.44143(6) 0.0724(4) Uani 1 1 d . . . . .
Cs2 Cs 0.56496(6) 0.01219(11) 0.60786(7) 0.0861(5) Uani 1 1 d . . . . .
Li1 Li 0.4743(11) 0.750(3) 0.519(2) 0.065(6) Uani 1 1 d . . . . .
Si1 Si 0.41243(17) 0.6058(4) 0.4158(3) 0.0532(11) Uani 1 1 d . . . . .
Si2 Si 0.49843(19) 0.7634(4) 0.3608(3) 0.0496(10) Uani 1 1 d . . . . .
Si3 Si 0.49185(17) 0.7397(4) 0.6832(3) 0.0448(9) Uani 1 1 d . . . . .
Si4 Si 0.41015(19) 0.9011(4) 0.6214(3) 0.0567(11) Uani 1 1 d . . . . .
N1 N 0.6968(6) 0.4895(12) 0.5634(11) 0.074(4) Uani 1 1 d . . . . .
N2 N 0.7069(6) 0.5555(14) 0.4480(12) 0.082(5) Uani 1 1 d . . . . .
N3 N 0.4676(5) 0.6814(10) 0.4233(6) 0.043(3) Uani 1 1 d . . . . .
N4 N 0.4657(4) 0.8226(10) 0.6163(8) 0.045(3) Uani 1 1 d . . . . .
C1 C 0.6688(8) 0.5317(19) 0.5061(15) 0.089(6) Uani 1 1 d . . . . .
C2 C 0.7558(7) 0.521(2) 0.478(2) 0.124(11) Uani 1 1 d . . . . .
H2 H 0.788813 0.525967 0.452732 0.148 Uiso 1 1 calc R U . . .
C3 C 0.7477(11) 0.478(2) 0.5483(16) 0.104(8) Uani 1 1 d . . . . .
H3 H 0.773605 0.446239 0.580738 0.125 Uiso 1 1 calc R U . . .
C4 C 0.6715(11) 0.4485(19) 0.6315(13) 0.094(7) Uani 1 1 d . . . . .
H4A H 0.634565 0.474763 0.632435 0.113 Uiso 1 1 calc R U . . .
H4B H 0.689678 0.479821 0.676559 0.113 Uiso 1 1 calc R U . . .
C5 C 0.6721(9) 0.3231(18) 0.6368(13) 0.088(6) Uani 1 1 d . . . . .
H5A H 0.657507 0.299987 0.686649 0.105 Uiso 1 1 calc R U . . .
H5B H 0.708886 0.296181 0.633704 0.105 Uiso 1 1 calc R U . . .
C6 C 0.6399(7) 0.2708(17) 0.5733(10) 0.066(4) Uani 1 1 d . U . . .
C7 C 0.6625(8) 0.2109(16) 0.5087(11) 0.070(4) Uani 1 1 d . U . . .
C8 C 0.6212(8) 0.1755(15) 0.4598(11) 0.072(4) Uani 1 1 d . U . . .
C9 C 0.5760(8) 0.2187(15) 0.4902(11) 0.066(4) Uani 1 1 d . U . . .
C10 C 0.5204(9) 0.1995(16) 0.4667(11) 0.076(4) Uani 1 1 d . U . . .
H10 H 0.511835 0.163235 0.420208 0.091 Uiso 1 1 calc R U . . .
C11 C 0.4801(7) 0.239(2) 0.5184(17) 0.084(4) Uani 1 1 d . U . . .
H11 H 0.443942 0.224896 0.508150 0.100 Uiso 1 1 calc R U . . .
C12 C 0.4939(8) 0.2950(19) 0.5794(13) 0.080(5) Uani 1 1 d . U . . .
H12 H 0.466332 0.326996 0.608773 0.096 Uiso 1 1 calc R U . . .
C13 C 0.5434(7) 0.3110(16) 0.6043(12) 0.071(4) Uani 1 1 d . U . . .
H13 H 0.549723 0.345696 0.652070 0.085 Uiso 1 1 calc R U . . .
C14 C 0.5844(8) 0.2770(16) 0.5602(11) 0.065(4) Uani 1 1 d . U . . .
C15 C 0.6383(9) 0.1234(16) 0.3917(10) 0.075(5) Uani 1 1 d . . . . .
H15 H 0.612947 0.112153 0.352653 0.090 Uiso 1 1 calc R U . . .
C16 C 0.6849(10) 0.0908(19) 0.3790(14) 0.090(7) Uani 1 1 d . . . . .
H16 H 0.690798 0.039072 0.339034 0.109 Uiso 1 1 calc R U . . .
C17 C 0.7273(10) 0.1274(19) 0.4209(15) 0.101(7) Uani 1 1 d . . . . .
H17 H 0.762357 0.114520 0.403934 0.121 Uiso 1 1 calc R U . . .
C18 C 0.7170(9) 0.1881(18) 0.4939(13) 0.089(6) Uani 1 1 d . . . . .
H18 H 0.744337 0.209787 0.527713 0.107 Uiso 1 1 calc R U . . .
C19 C 0.7001(7) 0.5969(19) 0.3734(12) 0.074(5) Uani 1 1 d . . . . .
C20 C 0.6909(7) 0.5217(16) 0.3112(19) 0.089(9) Uani 1 1 d . . . . .
C21 C 0.6824(9) 0.563(2) 0.2419(16) 0.093(7) Uani 1 1 d . . . . .
H21 H 0.678295 0.512849 0.200348 0.111 Uiso 1 1 calc R U . . .
C22 C 0.6797(7) 0.6706(19) 0.2294(16) 0.086(7) Uani 1 1 d . . . . .
C23 C 0.6869(8) 0.7458(19) 0.2892(14) 0.084(6) Uani 1 1 d . . . . .
H23 H 0.685371 0.823537 0.279600 0.101 Uiso 1 1 calc R U . . .
C24 C 0.6965(7) 0.7075(17) 0.3632(17) 0.087(7) Uani 1 1 d . . . . .
C25 C 0.6999(10) 0.787(2) 0.4291(15) 0.107(8) Uani 1 1 d . . . . .
H25A H 0.671469 0.771257 0.465198 0.160 Uiso 1 1 calc R U . . .
H25B H 0.696576 0.863480 0.410350 0.160 Uiso 1 1 calc R U . . .
H25C H 0.734028 0.777997 0.454578 0.160 Uiso 1 1 calc R U . . .
C26 C 0.6697(10) 0.709(2) 0.1503(14) 0.103(8) Uani 1 1 d . . . . .
H26A H 0.633181 0.734807 0.145872 0.154 Uiso 1 1 calc R U . . .
H26B H 0.675693 0.647537 0.114783 0.154 Uiso 1 1 calc R U . . .
H26C H 0.693701 0.770545 0.138117 0.154 Uiso 1 1 calc R U . . .
C27 C 0.6972(10) 0.3942(16) 0.3287(15) 0.099(7) Uani 1 1 d . . . . .
H27A H 0.717800 0.384627 0.375428 0.148 Uiso 1 1 calc R U . . .
H27B H 0.715369 0.357894 0.286203 0.148 Uiso 1 1 calc R U . . .
H27C H 0.662289 0.360637 0.335395 0.148 Uiso 1 1 calc R U . . .
C28 C 0.5460(7) 0.6845(17) 0.2912(12) 0.069(5) Uani 1 1 d . . . . .
H28A H 0.574919 0.651054 0.320386 0.104 Uiso 1 1 calc R U . . .
H28B H 0.560474 0.737142 0.254042 0.104 Uiso 1 1 calc R U . . .
H28C H 0.526519 0.625952 0.264525 0.104 Uiso 1 1 calc R U . . .
C29 C 0.5436(8) 0.8598(17) 0.4184(11) 0.070(5) Uani 1 1 d . . . . .
H29A H 0.523197 0.895566 0.458960 0.104 Uiso 1 1 calc R U . . .
H29B H 0.558345 0.916853 0.384692 0.104 Uiso 1 1 calc R U . . .
H29C H 0.572264 0.816168 0.440869 0.104 Uiso 1 1 calc R U . . .
C30 C 0.4525(7) 0.8505(16) 0.2987(11) 0.061(5) Uani 1 1 d . . . . .
H30A H 0.434757 0.802227 0.261703 0.091 Uiso 1 1 calc R U . . .
H30B H 0.472994 0.907159 0.271585 0.091 Uiso 1 1 calc R U . . .
H30C H 0.426053 0.886992 0.330876 0.091 Uiso 1 1 calc R U . . .
C31 C 0.4141(8) 0.494(2) 0.343(2) 0.115(11) Uani 1 1 d . . . . .
H31A H 0.408379 0.525910 0.292463 0.172 Uiso 1 1 calc R U . . .
H31B H 0.386274 0.439343 0.353928 0.172 Uiso 1 1 calc R U . . .
H31C H 0.448468 0.456582 0.344429 0.172 Uiso 1 1 calc R U . . .
C33 C 0.3528(8) 0.686(2) 0.3916(15) 0.100(8) Uani 1 1 d . . . . .
H33A H 0.345260 0.739300 0.432398 0.150 Uiso 1 1 calc R U . . .
H33B H 0.322870 0.634895 0.385964 0.150 Uiso 1 1 calc R U . . .
H33C H 0.358440 0.725940 0.343732 0.150 Uiso 1 1 calc R U . . .
C34 C 0.3962(7) 0.536(2) 0.5113(15) 0.090(8) Uani 1 1 d . . . . .
H34A H 0.425595 0.487914 0.526650 0.135 Uiso 1 1 calc R U . . .
H34B H 0.364224 0.490557 0.505713 0.135 Uiso 1 1 calc R U . . .
H34C H 0.390351 0.592864 0.550215 0.135 Uiso 1 1 calc R U . . .
C35 C 0.5354(9) 0.6376(19) 0.6373(12) 0.079(6) Uani 1 1 d . . . . .
H35A H 0.514031 0.582688 0.609916 0.119 Uiso 1 1 calc R U . . .
H35B H 0.556530 0.599893 0.676228 0.119 Uiso 1 1 calc R U . . .
H35C H 0.558725 0.675839 0.601416 0.119 Uiso 1 1 calc R U . . .
C36 C 0.5299(7) 0.8126(15) 0.7556(11) 0.062(4) Uani 1 1 d . . . . .
H36A H 0.559402 0.851676 0.731386 0.093 Uiso 1 1 calc R U . . .
H36B H 0.543539 0.758892 0.792629 0.093 Uiso 1 1 calc R U . . .
H36C H 0.507246 0.866624 0.781605 0.093 Uiso 1 1 calc R U . . .
C37 C 0.4458(9) 0.6498(19) 0.7376(14) 0.088(7) Uani 1 1 d . . . . .
H37A H 0.418288 0.695956 0.760695 0.132 Uiso 1 1 calc R U . . .
H37B H 0.465245 0.610550 0.777625 0.132 Uiso 1 1 calc R U . . .
H37C H 0.429639 0.595554 0.703094 0.132 Uiso 1 1 calc R U . . .
C38 C 0.3992(11) 0.9653(17) 0.5263(12) 0.087(7) Uani 1 1 d . . . . .
H38A H 0.433106 0.987973 0.504542 0.131 Uiso 1 1 calc R U . . .
H38B H 0.376404 1.030716 0.531696 0.131 Uiso 1 1 calc R U . . .
H38C H 0.382275 0.911121 0.492485 0.131 Uiso 1 1 calc R U . . .
C39 C 0.3496(8) 0.818(2) 0.6509(16) 0.099(8) Uani 1 1 d . . . . .
H39A H 0.352701 0.741767 0.632015 0.149 Uiso 1 1 calc R U . . .
H39B H 0.317972 0.852871 0.629222 0.149 Uiso 1 1 calc R U . . .
H39C H 0.346837 0.817427 0.706549 0.149 Uiso 1 1 calc R U . . .
C40 C 0.4161(10) 1.0220(19) 0.6926(14) 0.098(8) Uani 1 1 d . . . . .
H40A H 0.436754 0.997803 0.736846 0.148 Uiso 1 1 calc R U . . .
H40B H 0.380892 1.044766 0.709322 0.148 Uiso 1 1 calc R U . . .
H40C H 0.433811 1.084980 0.668066 0.148 Uiso 1 1 calc R U . . .
C41 C 0.6734(11) -0.109(2) 0.7661(12) 0.094(7) Uani 0.58(2) 1 d DG U P A 1
C42 C 0.6861(11) -0.002(2) 0.7425(14) 0.088(7) Uani 0.58(2) 1 d DG U P A 1
H42 H 0.684762 0.057964 0.777705 0.106 Uiso 0.58(2) 1 calc R U P A 1
C43 C 0.7009(12) 0.017(2) 0.6674(16) 0.089(7) Uani 0.58(2) 1 d G U P A 1
H43 H 0.709556 0.090515 0.651284 0.106 Uiso 0.58(2) 1 calc R U P A 1
C44 C 0.7029(15) -0.070(3) 0.6159(13) 0.096(8) Uani 0.58(2) 1 d G U P A 1
H44 H 0.712945 -0.057244 0.564602 0.115 Uiso 0.58(2) 1 calc R U P A 1
C45 C 0.6902(18) -0.178(2) 0.6395(15) 0.101(8) Uani 0.58(2) 1 d G U P A 1
H45 H 0.691540 -0.237555 0.604342 0.122 Uiso 0.58(2) 1 calc R U P A 1
C46 C 0.6754(15) -0.1969(19) 0.7146(16) 0.098(8) Uani 0.58(2) 1 d DG U P A 1
H46 H 0.666746 -0.270108 0.730764 0.117 Uiso 0.58(2) 1 calc R U P A 1
C47 C 0.6655(18) -0.136(3) 0.8462(13) 0.113(9) Uani 0.58(2) 1 d D U P A 1
H47A H 0.656913 -0.215074 0.851348 0.169 Uiso 0.58(2) 1 calc R U P A 1
H47B H 0.697844 -0.119666 0.874712 0.169 Uiso 0.58(2) 1 calc R U P A 1
H47C H 0.636507 -0.091026 0.866569 0.169 Uiso 0.58(2) 1 calc R U P A 1
C41A C 0.6749(17) -0.153(4) 0.8006(18) 0.094(7) Uani 0.42(2) 1 d G . P A 2
H41A H 0.667618 -0.178932 0.850725 0.113 Uiso 0.42(2) 1 calc R U P A 2
C42A C 0.6831(15) -0.041(4) 0.7874(18) 0.088(7) Uani 0.42(2) 1 d G . P A 2
H42A H 0.681403 0.010850 0.828416 0.106 Uiso 0.42(2) 1 calc R U P A 2
C43A C 0.6937(17) -0.003(3) 0.714(2) 0.089(7) Uani 0.42(2) 1 d DG . P A 2
H43A H 0.699283 0.074010 0.705020 0.106 Uiso 0.42(2) 1 calc R U P A 2
C44A C 0.696(2) -0.078(3) 0.6540(17) 0.096(8) Uani 0.42(2) 1 d DG . P A 2
C45A C 0.688(2) -0.191(3) 0.667(2) 0.101(8) Uani 0.42(2) 1 d DG . P A 2
H45A H 0.689595 -0.242393 0.626239 0.122 Uiso 0.42(2) 1 calc R U P A 2
C46A C 0.677(2) -0.229(3) 0.741(2) 0.098(8) Uani 0.42(2) 1 d G . P A 2
H46A H 0.671714 -0.305556 0.749635 0.117 Uiso 0.42(2) 1 calc R U P A 2
C47A C 0.720(2) -0.046(5) 0.582(2) 0.113(9) Uani 0.42(2) 1 d D . P A 2
H47D H 0.723760 0.035149 0.580548 0.169 Uiso 0.42(2) 1 calc R U P A 2
H47E H 0.755287 -0.080169 0.578499 0.169 Uiso 0.42(2) 1 calc R U P A 2
H47F H 0.698248 -0.071337 0.540073 0.169 Uiso 0.42(2) 1 calc R U P A 2

loop_
_atom_site_aniso_label
_atom_site_aniso_U_11
_atom_site_aniso_U_22
_atom_site_aniso_U_33
_atom_site_aniso_U_23
_atom_site_aniso_U_13
_atom_site_aniso_U_12
Cs1 0.0945(7) 0.0604(6) 0.0622(7) 0.0012(7) -0.0095(7) 0.0240(6)
Cs2 0.1399(12) 0.0592(7) 0.0592(7) 0.0034(7) 0.0040(8) -0.0337(7)
Li1 0.080(16) 0.064(14) 0.052(13) -0.010(11) -0.006(18) -0.025(19)
Si1 0.050(2) 0.057(3) 0.052(2) 0.004(2) -0.0003(19) -0.007(2)
Si2 0.055(2) 0.044(2) 0.050(2) 0.006(2) 0.0055(19) -0.003(2)
Si3 0.052(2) 0.043(2) 0.039(2) -0.0015(19) 0.0006(18) 0.0041(18)
Si4 0.065(3) 0.052(2) 0.053(3) -0.005(2) 0.000(2) 0.011(2)
N1 0.062(10) 0.056(9) 0.103(13) -0.008(9) -0.008(9) 0.015(7)
N2 0.057(8) 0.081(10) 0.107(13) 0.006(11) -0.044(10) -0.003(7)
N3 0.062(7) 0.040(6) 0.026(6) -0.001(5) 0.003(5) 0.001(5)
N4 0.040(6) 0.048(7) 0.046(7) 0.003(6) 0.002(6) 0.011(5)
C1 0.070(12) 0.091(15) 0.105(17) -0.006(13) -0.020(13) -0.005(11)
C2 0.031(8) 0.16(2) 0.18(3) -0.03(2) 0.002(12) 0.032(12)
C3 0.096(17) 0.13(2) 0.091(17) -0.002(16) -0.018(14) 0.017(15)
C4 0.13(2) 0.076(14) 0.073(14) -0.014(11) -0.026(14) 0.027(14)
C5 0.098(15) 0.082(13) 0.084(14) -0.030(11) -0.014(12) 0.014(12)
C6 0.073(8) 0.079(10) 0.048(8) 0.002(7) -0.003(7) -0.002(8)
C7 0.078(8) 0.072(10) 0.061(9) -0.009(8) 0.002(7) -0.002(8)
C8 0.097(9) 0.054(8) 0.064(9) -0.011(7) -0.003(8) -0.002(8)
C9 0.086(7) 0.053(8) 0.060(8) -0.001(6) -0.014(7) 0.012(8)
C10 0.109(9) 0.063(10) 0.056(9) 0.016(7) -0.024(8) -0.009(9)
C11 0.067(8) 0.081(11) 0.103(11) 0.016(9) -0.029(9) -0.008(10)
C12 0.073(8) 0.086(12) 0.081(10) 0.010(9) 0.000(8) -0.003(9)
C13 0.075(8) 0.074(10) 0.063(9) 0.001(8) 0.006(7) 0.003(8)
C14 0.074(7) 0.071(9) 0.049(7) 0.006(6) 0.004(7) -0.007(8)
C15 0.117(16) 0.062(11) 0.047(9) -0.001(8) 0.005(10) 0.007(11)
C16 0.114(18) 0.071(13) 0.086(15) -0.028(12) -0.023(14) 0.012(13)
C17 0.100(16) 0.081(14) 0.12(2) -0.008(13) 0.034(15) 0.012(12)
C18 0.097(15) 0.090(15) 0.080(13) -0.004(11) 0.023(12) 0.019(12)
C19 0.057(10) 0.093(15) 0.072(12) 0.007(11) 0.004(9) -0.001(10)
C20 0.049(10) 0.055(11) 0.16(3) -0.015(13) 0.046(13) -0.002(8)
C21 0.100(17) 0.080(15) 0.097(17) 0.011(14) 0.033(14) 0.013(12)
C22 0.050(10) 0.081(14) 0.13(2) -0.019(14) -0.006(11) 0.016(9)
C23 0.084(14) 0.078(13) 0.090(15) -0.003(12) 0.000(12) -0.012(11)
C24 0.048(9) 0.060(11) 0.15(2) -0.017(14) -0.003(12) 0.001(8)
C25 0.114(17) 0.086(15) 0.12(2) -0.017(15) -0.033(16) -0.007(13)
C26 0.116(19) 0.091(16) 0.102(17) -0.015(14) 0.018(15) 0.042(14)
C27 0.129(19) 0.057(11) 0.111(18) -0.025(12) -0.023(15) 0.004(12)
C28 0.064(10) 0.070(12) 0.073(12) 0.018(10) 0.025(9) 0.001(9)
C29 0.079(11) 0.069(12) 0.061(11) -0.008(9) 0.008(9) -0.034(10)
C30 0.057(9) 0.061(11) 0.064(11) 0.016(9) 0.013(8) 0.013(8)
C31 0.046(10) 0.097(18) 0.20(3) -0.04(2) 0.009(15) -0.013(11)
C33 0.073(13) 0.13(2) 0.099(18) 0.007(16) -0.011(13) -0.008(14)
C34 0.047(10) 0.106(18) 0.12(2) 0.037(16) 0.005(11) -0.013(11)
C35 0.092(14) 0.088(15) 0.058(11) 0.015(11) 0.010(10) 0.010(12)
C36 0.062(10) 0.056(10) 0.067(11) 0.010(9) -0.021(8) -0.006(8)
C37 0.118(17) 0.077(14) 0.069(13) 0.029(11) 0.023(13) 0.015(13)
C38 0.14(2) 0.062(12) 0.056(11) 0.015(10) 0.010(12) 0.020(13)
C39 0.069(13) 0.095(17) 0.13(2) 0.031(16) 0.025(14) 0.008(12)
C40 0.127(19) 0.095(16) 0.074(13) -0.034(13) 0.001(14) 0.050(15)
C41 0.081(12) 0.130(17) 0.071(16) 0.006(12) -0.028(15) 0.011(14)
C42 0.067(12) 0.118(15) 0.079(17) -0.008(13) -0.033(15) -0.005(14)
C43 0.077(13) 0.098(14) 0.091(18) 0.004(14) -0.025(17) 0.003(13)
C44 0.074(14) 0.114(15) 0.10(2) -0.008(15) 0.00(2) -0.007(14)
C45 0.104(15) 0.104(13) 0.096(19) -0.013(16) -0.008(19) 0.013(14)
C46 0.095(14) 0.112(16) 0.086(19) 0.007(14) -0.026(18) 0.013(15)
C47 0.12(2) 0.14(2) 0.073(16) 0.012(14) -0.045(16) 0.010(19)
C41A 0.081(12) 0.130(17) 0.071(16) 0.006(12) -0.028(15) 0.011(14)
C42A 0.067(12) 0.118(15) 0.079(17) -0.008(13) -0.033(15) -0.005(14)
C43A 0.077(13) 0.098(14) 0.091(18) 0.004(14) -0.025(17) 0.003(13)
C44A 0.074(14) 0.114(15) 0.10(2) -0.008(15) 0.00(2) -0.007(14)
C45A 0.104(15) 0.104(13) 0.096(19) -0.013(16) -0.008(19) 0.013(14)
C46A 0.095(14) 0.112(16) 0.086(19) 0.007(14) -0.026(18) 0.013(15)
C47A 0.12(2) 0.14(2) 0.073(16) 0.012(14) -0.045(16) 0.010(19)

loop_
_atom_type_symbol
_atom_type_description
_atom_type_scat_dispersion_real
_atom_type_scat_dispersion_imag
_atom_type_scat_source
Cs Cs -0.7457 7.9052 'International Tables Vol C Tables 4.2.6.8 and 6.1.1.4'
Li Li 0.0008 0.0003 'International Tables Vol C Tables 4.2.6.8 and 6.1.1.4'
Si Si 0.2541 0.3302 'International Tables Vol C Tables 4.2.6.8 and 6.1.1.4'
N N 0.0311 0.0180 'International Tables Vol C Tables 4.2.6.8 and 6.1.1.4'
C C 0.0181 0.0091 'International Tables Vol C Tables 4.2.6.8 and 6.1.1.4'
H H 0.0000 0.0000 'International Tables Vol C Tables 4.2.6.8 and 6.1.1.4'

loop_
_geom_angle_atom_site_label_1
_geom_angle_atom_site_label_2
_geom_angle_atom_site_label_3
_geom_angle
_geom_angle_site_symmetry_1
_geom_angle_site_symmetry_3
_geom_angle_publ_flag
C1 Cs1 C14 73.8(6) . . ?
C1 Cs1 C9 87.6(6) . . ?
C14 Cs1 C9 25.2(4) . . ?
C1 Cs1 N3 120.2(5) . . ?
C14 Cs1 N3 138.5(4) . . ?
C9 Cs1 N3 145.5(4) . . ?
C1 Cs1 C10 112.5(5) . . ?
C14 Cs1 C10 42.9(5) . . ?
C9 Cs1 C10 25.0(5) . . ?
N3 Cs1 C10 122.4(4) . . ?
C1 Cs1 C13 84.6(6) . . ?
C14 Cs1 C13 22.7(4) . . ?
C9 Cs1 C13 41.8(5) . . ?
N3 Cs1 C13 115.8(4) . . ?
C10 Cs1 C13 47.4(5) . . ?
C1 Cs1 C12 106.1(6) . . ?
C14 Cs1 C12 38.9(5) . . ?
C9 Cs1 C12 46.7(5) . . ?
N3 Cs1 C12 102.3(4) . . ?
C10 Cs1 C12 38.9(5) . . ?
C13 Cs1 C12 21.6(4) . . ?
C1 Cs1 C11 119.8(6) . . ?
C14 Cs1 C11 46.3(5) . . ?
C9 Cs1 C11 41.1(5) . . ?
N3 Cs1 C11 104.4(4) . . ?
C10 Cs1 C11 22.9(5) . . ?
C13 Cs1 C11 38.0(5) . . ?
C12 Cs1 C11 20.5(5) . . ?
C1 Cs1 C37 115.1(6) . 2_664 ?
C14 Cs1 C37 107.0(5) . 2_664 ?
C9 Cs1 C37 82.1(5) . 2_664 ?
N3 Cs1 C37 101.1(4) . 2_664 ?
C10 Cs1 C37 74.5(5) . 2_664 ?
C13 Cs1 C37 121.1(5) . 2_664 ?
C12 Cs1 C37 111.3(5) . 2_664 ?
C11 Cs1 C37 91.0(6) . 2_664 ?
C1 Cs1 Si2 107.0(4) . . ?
C14 Cs1 Si2 160.4(4) . . ?
C9 Cs1 Si2 165.4(4) . . ?
N3 Cs1 Si2 24.4(2) . . ?
C10 Cs1 Si2 140.5(3) . . ?
C13 Cs1 Si2 138.5(3) . . ?
C12 Cs1 Si2 126.7(4) . . ?
C11 Cs1 Si2 127.0(3) . . ?
C37 Cs1 Si2 90.5(4) 2_664 . ?
C1 Cs1 Si1 143.0(4) . . ?
C14 Cs1 Si1 123.7(4) . . ?
C9 Cs1 Si1 122.3(4) . . ?
N3 Cs1 Si1 24.4(2) . . ?
C10 Cs1 Si1 98.2(4) . . ?
C13 Cs1 Si1 103.1(3) . . ?
C12 Cs1 Si1 84.8(3) . . ?
C11 Cs1 Si1 82.0(3) . . ?
C37 Cs1 Si1 92.1(3) 2_664 . ?
Si2 Cs1 Si1 45.01(10) . . ?
C1 Cs1 Li1 100.4(6) . . ?
C14 Cs1 Li1 119.1(7) . . ?
C9 Cs1 Li1 138.4(7) . . ?
N3 Cs1 Li1 26.9(5) . . ?
C10 Cs1 Li1 126.0(6) . . ?
C13 Cs1 Li1 97.9(7) . . ?
C12 Cs1 Li1 92.3(7) . . ?
C11 Cs1 Li1 103.3(6) . . ?
C37 Cs1 Li1 128.0(6) 2_664 . ?
Si2 Cs1 Li1 41.4(6) . . ?
Si1 Cs1 Li1 43.0(4) . . ?
C9 Cs2 C14 25.1(4) . . ?
C9 Cs2 N4 127.3(4) . 1_545 ?
C14 Cs2 N4 139.6(4) . 1_545 ?
C9 Cs2 C10 24.9(5) . . ?
C14 Cs2 C10 42.4(5) . . ?
N4 Cs2 C10 102.8(4) 1_545 . ?
C9 Cs2 C8 22.6(4) . . ?
C14 Cs2 C8 39.6(4) . . ?
N4 Cs2 C8 134.4(4) 1_545 . ?
C10 Cs2 C8 42.6(5) . . ?
C9 Cs2 C44A 107.2(7) . . ?
C14 Cs2 C44A 102.0(7) . . ?
N4 Cs2 C44A 118.3(6) 1_545 . ?
C10 Cs2 C44A 130.3(6) . . ?
C8 Cs2 C44A 87.7(6) . . ?
C9 Cs2 C43 95.1(5) . . ?
C14 Cs2 C43 85.1(5) . . ?
N4 Cs2 C43 135.0(4) 1_545 . ?
C10 Cs2 C43 119.9(5) . . ?
C8 Cs2 C43 79.5(5) . . ?
C9 Cs2 C13 41.0(5) . . ?
C14 Cs2 C13 21.9(4) . . ?
N4 Cs2 C13 123.5(3) 1_545 . ?
C10 Cs2 C13 46.4(5) . . ?
C8 Cs2 C13 60.2(4) . . ?
C44A Cs2 C13 116.2(7) . . ?
C43 Cs2 C13 97.6(5) . . ?
C9 Cs2 C44 98.7(6) . . ?
C14 Cs2 C44 97.4(6) . . ?
N4 Cs2 C44 121.8(6) 1_545 . ?
C10 Cs2 C44 120.6(5) . . ?
C8 Cs2 C44 78.1(5) . . ?
C43 Cs2 C44 22.1(2) . . ?
C13 Cs2 C44 114.5(6) . . ?
C9 Cs2 C36 168.2(5) . 1_545 ?
C14 Cs2 C36 147.7(5) . 1_545 ?
N4 Cs2 C36 49.2(3) 1_545 1_545 ?
C10 Cs2 C36 147.2(4) . 1_545 ?
C8 Cs2 C36 169.0(4) . 1_545 ?
C43 Cs2 C36 92.2(5) . 1_545 ?
C13 Cs2 C36 128.8(5) . 1_545 ?
C44 Cs2 C36 91.6(5) . 1_545 ?
C9 Cs2 C6 37.5(4) . . ?
C14 Cs2 C6 22.7(4) . . ?
N4 Cs2 C6 162.3(3) 1_545 . ?
C10 Cs2 C6 60.9(4) . . ?
C8 Cs2 C6 37.7(4) . . ?
C44A Cs2 C6 79.3(7) . . ?
C43 Cs2 C6 62.7(5) . . ?
C13 Cs2 C6 40.8(4) . . ?
C44 Cs2 C6 75.0(6) . . ?
C36 Cs2 C6 142.8(4) 1_545 . ?
C9 Cs2 C30 104.0(5) . 2_665 ?
C14 Cs2 C30 79.7(5) . 2_665 ?
N4 Cs2 C30 99.7(4) 1_545 2_665 ?
C10 Cs2 C30 107.9(5) . 2_665 ?
C8 Cs2 C30 117.2(4) . 2_665 ?
C43 Cs2 C30 81.2(6) . 2_665 ?
C13 Cs2 C30 64.2(5) . 2_665 ?
C44 Cs2 C30 101.4(5) . 2_665 ?
C36 Cs2 C30 68.0(4) 1_545 2_665 ?
C6 Cs2 C30 80.7(4) . 2_665 ?
N3 Li1 N4 168.3(18) . . ?
N3 Li1 Si2 34.1(8) . . ?
N4 Li1 Si2 150(2) . . ?
N3 Li1 Si3 151(2) . . ?
N4 Li1 Si3 33.2(8) . . ?
Si2 Li1 Si3 158.8(11) . . ?
N3 Li1 Si1 31.4(6) . . ?
N4 Li1 Si1 138.4(14) . . ?
Si2 Li1 Si1 63.1(8) . . ?
Si3 Li1 Si1 131.4(14) . . ?
N3 Li1 Si4 138.1(16) . . ?
N4 Li1 Si4 31.1(7) . . ?
Si2 Li1 Si4 131.3(15) . . ?
Si3 Li1 Si4 61.5(8) . . ?
Si1 Li1 Si4 115.4(9) . . ?
N3 Li1 Cs1 53.1(11) . . ?
N4 Li1 Cs1 135.4(17) . . ?
Si2 Li1 Cs1 67.0(8) . . ?
Si3 Li1 Cs1 102.6(11) . . ?
Si1 Li1 Cs1 66.3(8) . . ?
Si4 Li1 Cs1 161.3(14) . . ?
N3 Li1 Cs2 135.2(15) . 1_565 ?
N4 Li1 Cs2 52.8(8) . 1_565 ?
Si2 Li1 Cs2 101.6(9) . 1_565 ?
Si3 Li1 Cs2 65.4(6) . 1_565 ?
Si1 Li1 Cs2 163.1(14) . 1_565 ?
Si4 Li1 Cs2 68.0(7) . 1_565 ?
Cs1 Li1 Cs2 116.2(7) . 1_565 ?
N3 Si1 C33 115.0(10) . . ?
N3 Si1 C31 115.4(8) . . ?
C33 Si1 C31 103.8(12) . . ?
N3 Si1 C34 110.4(8) . . ?
C33 Si1 C34 104.7(10) . . ?
C31 Si1 C34 106.7(13) . . ?
N3 Si1 Li1 36.0(8) . . ?
C33 Si1 Li1 105.7(11) . . ?
C31 Si1 Li1 146.6(10) . . ?
C34 Si1 Li1 80.5(11) . . ?
N3 Si1 Cs1 55.4(4) . . ?
C33 Si1 Cs1 168.2(8) . . ?
C31 Si1 Cs1 77.3(8) . . ?
C34 Si1 Cs1 86.0(6) . . ?
Li1 Si1 Cs1 70.7(7) . . ?
N3 Si2 C30 114.4(7) . . ?
N3 Si2 C29 106.9(8) . . ?
C30 Si2 C29 109.5(9) . . ?
N3 Si2 C28 114.4(7) . . ?
C30 Si2 C28 106.6(9) . . ?
C29 Si2 C28 104.6(9) . . ?
N3 Si2 Li1 39.2(8) . . ?
C30 Si2 Li1 117.1(10) . . ?
C29 Si2 Li1 69.4(8) . . ?
C28 Si2 Li1 135.4(11) . . ?
N3 Si2 Cs1 55.4(4) . . ?
C30 Si2 Cs1 154.1(7) . . ?
C29 Si2 Cs1 96.4(7) . . ?
C28 Si2 Cs1 65.2(6) . . ?
Li1 Si2 Cs1 71.6(9) . . ?
N4 Si3 C36 114.3(8) . . ?
N4 Si3 C35 109.1(8) . . ?
C36 Si3 C35 108.0(10) . . ?
N4 Si3 C37 117.2(9) . . ?
C36 Si3 C37 104.8(11) . . ?
C35 Si3 C37 102.5(10) . . ?
N4 Si3 Li1 39.0(9) . . ?
C36 Si3 Li1 138.5(9) . . ?
C35 Si3 Li1 71.8(10) . . ?
C37 Si3 Li1 115.9(11) . . ?
N4 Si3 Cs2 57.6(4) . 1_565 ?
C36 Si3 Cs2 65.8(6) . 1_565 ?
C35 Si3 Cs2 97.1(7) . 1_565 ?
C37 Si3 Cs2 160.2(8) . 1_565 ?
Li1 Si3 Cs2 73.0(7) . 1_565 ?
N4 Si4 C38 107.9(9) . . ?
N4 Si4 C39 113.2(9) . . ?
C38 Si4 C39 109.9(12) . . ?
N4 Si4 C40 112.8(9) . . ?
C38 Si4 C40 106.4(11) . . ?
C39 Si4 C40 106.4(12) . . ?
N4 Si4 Li1 35.8(8) . . ?
C38 Si4 Li1 78.3(11) . . ?
C39 Si4 Li1 106.4(10) . . ?
C40 Si4 Li1 142.7(10) . . ?
N4 Si4 Cs2 52.5(4) . 1_565 ?
C38 Si4 Cs2 87.5(9) . 1_565 ?
C39 Si4 Cs2 161.3(8) . 1_565 ?
C40 Si4 Cs2 73.7(8) . 1_565 ?
Li1 Si4 Cs2 69.5(5) . 1_565 ?
C3 N1 C1 114(2) . . ?
C3 N1 C4 124(2) . . ?
C1 N1 C4 121.3(19) . . ?
C19 N2 C2 124(2) . . ?
C19 N2 C1 130.5(15) . . ?
C2 N2 C1 106(2) . . ?
Si2 N3 Si1 131.3(7) . . ?
Si2 N3 Li1 106.7(13) . . ?
Si1 N3 Li1 112.6(11) . . ?
Si2 N3 Cs1 100.2(5) . . ?
Si1 N3 Cs1 100.2(5) . . ?
Li1 N3 Cs1 100.0(13) . . ?
Si3 N4 Si4 128.4(8) . . ?
Si3 N4 Li1 107.8(14) . . ?
Si4 N4 Li1 113.0(13) . . ?
Si3 N4 Cs2 97.8(5) . 1_565 ?
Si4 N4 Cs2 104.2(5) . 1_565 ?
Li1 N4 Cs2 100.4(10) . 1_565 ?
N1 C1 N2 104.8(17) . . ?
N1 C1 Cs1 133.0(16) . . ?
N2 C1 Cs1 113.3(13) . . ?
C3 C2 N2 109(2) . . ?
C3 C2 H2 125.7 . . ?
N2 C2 H2 125.7 . . ?
N1 C3 C2 107(2) . . ?
N1 C3 H3 126.6 . . ?
C2 C3 H3 126.6 . . ?
N1 C4 C5 112.8(19) . . ?
N1 C4 H4A 109.0 . . ?
C5 C4 H4A 109.0 . . ?
N1 C4 H4B 109.0 . . ?
C5 C4 H4B 109.0 . . ?
H4A C4 H4B 107.8 . . ?
C4 C5 C6 111.3(19) . . ?
C4 C5 H5A 109.4 . . ?
C6 C5 H5A 109.4 . . ?
C4 C5 H5B 109.4 . . ?
C6 C5 H5B 109.4 . . ?
H5A C5 H5B 108.0 . . ?
C14 C6 C7 106.7(16) . . ?
C14 C6 C5 128.8(18) . . ?
C7 C6 C5 124.3(17) . . ?
C14 C6 Cs2 64.1(11) . . ?
C7 C6 Cs2 85.1(11) . . ?
C5 C6 Cs2 120.3(13) . . ?
C8 C7 C18 123.0(18) . . ?
C8 C7 C6 109.2(17) . . ?
C18 C7 C6 127.8(18) . . ?
C8 C7 Cs2 67.3(11) . . ?
C18 C7 Cs2 125.6(14) . . ?
C6 C7 Cs2 72.7(11) . . ?
C9 C8 C15 139(2) . . ?
C9 C8 C7 105.6(16) . . ?
C15 C8 C7 114.6(19) . . ?
C9 C8 Cs2 65.6(11) . . ?
C15 C8 Cs2 119.7(12) . . ?
C7 C8 Cs2 91.1(12) . . ?
C8 C9 C14 113(2) . . ?
C8 C9 C10 128.9(19) . . ?
C14 C9 C10 117.1(19) . . ?
C8 C9 Cs2 91.8(11) . . ?
C14 C9 Cs2 80.8(9) . . ?
C10 C9 Cs2 88.7(11) . . ?
C8 C9 Cs1 112.8(13) . . ?
C14 C9 Cs1 77.3(9) . . ?
C10 C9 Cs1 86.0(10) . . ?
Cs2 C9 Cs1 152.0(7) . . ?
C11 C10 C9 116.4(17) . . ?
C11 C10 Cs1 87.0(13) . . ?
C9 C10 Cs1 69.0(10) . . ?
C11 C10 Cs2 89.8(13) . . ?
C9 C10 Cs2 66.5(10) . . ?
Cs1 C10 Cs2 128.0(6) . . ?
C11 C10 H10 121.8 . . ?
C9 C10 H10 121.8 . . ?
Cs1 C10 H10 113.0 . . ?
Cs2 C10 H10 112.5 . . ?
C12 C11 C10 119.4(18) . . ?
C12 C11 Cs1 76.2(14) . . ?
C10 C11 Cs1 70.2(12) . . ?
C12 C11 Cs2 83.0(14) . . ?
C10 C11 Cs2 67.9(11) . . ?
Cs1 C11 Cs2 114.2(5) . . ?
C12 C11 H11 120.3 . . ?
C10 C11 H11 120.3 . . ?
Cs1 C11 H11 124.9 . . ?
Cs2 C11 H11 119.6 . . ?
C11 C12 C13 126(2) . . ?
C11 C12 Cs1 83.3(16) . . ?
C13 C12 Cs1 73.9(12) . . ?
C11 C12 Cs2 77.4(15) . . ?
C13 C12 Cs2 69.5(13) . . ?
Cs1 C12 Cs2 114.6(6) . . ?
C11 C12 H12 117.0 . . ?
C13 C12 H12 117.0 . . ?
Cs1 C12 H12 115.8 . . ?
Cs2 C12 H12 128.8 . . ?
C12 C13 C14 119(2) . . ?
C12 C13 Cs1 84.5(13) . . ?
C14 C13 Cs1 68.8(11) . . ?
C12 C13 Cs2 90.3(14) . . ?
C14 C13 Cs2 66.3(11) . . ?
Cs1 C13 Cs2 124.6(6) . . ?
C12 C13 H13 120.4 . . ?
C14 C13 H13 120.4 . . ?
Cs1 C13 H13 116.8 . . ?
Cs2 C13 H13 113.2 . . ?
C13 C14 C6 132.7(19) . . ?
C13 C14 C9 122(2) . . ?
C6 C14 C9 105.0(18) . . ?
C13 C14 Cs1 88.5(12) . . ?
C6 C14 Cs1 110.8(12) . . ?
C9 C14 Cs1 77.5(9) . . ?
C13 C14 Cs2 91.8(12) . . ?
C6 C14 Cs2 93.2(12) . . ?
C9 C14 Cs2 74.1(9) . . ?
Cs1 C14 Cs2 146.7(7) . . ?
C16 C15 C8 125(2) . . ?
C16 C15 H15 117.6 . . ?
C8 C15 H15 117.6 . . ?
C15 C16 C17 123(2) . . ?
C15 C16 H16 118.7 . . ?
C17 C16 H16 118.7 . . ?
C16 C17 C18 118(2) . . ?
C16 C17 H17 120.8 . . ?
C18 C17 H17 120.8 . . ?
C7 C18 C17 115(2) . . ?
C7 C18 H18 122.7 . . ?
C17 C18 H18 122.7 . . ?
C24 C19 N2 119(2) . . ?
C24 C19 C20 121(2) . . ?
N2 C19 C20 120(2) . . ?
C21 C20 C19 119(2) . . ?
C21 C20 C27 124(2) . . ?
C19 C20 C27 117(2) . . ?
C22 C21 C20 122(3) . . ?
C22 C21 H21 119.1 . . ?
C20 C21 H21 119.1 . . ?
C21 C22 C23 120(3) . . ?
C21 C22 C26 118(2) . . ?
C23 C22 C26 122(2) . . ?
C22 C23 C24 121(2) . . ?
C22 C23 H23 119.7 . . ?
C24 C23 H23 119.7 . . ?
C19 C24 C23 117(2) . . ?
C19 C24 C25 121(3) . . ?
C23 C24 C25 121(2) . . ?
C24 C25 H25A 109.5 . . ?
C24 C25 H25B 109.5 . . ?
H25A C25 H25B 109.5 . . ?
C24 C25 H25C 109.5 . . ?
H25A C25 H25C 109.5 . . ?
H25B C25 H25C 109.5 . . ?
C22 C26 H26A 109.5 . . ?
C22 C26 H26B 109.5 . . ?
H26A C26 H26B 109.5 . . ?
C22 C26 H26C 109.5 . . ?
H26A C26 H26C 109.5 . . ?
H26B C26 H26C 109.5 . . ?
C20 C27 H27A 109.5 . . ?
C20 C27 H27B 109.5 . . ?
H27A C27 H27B 109.5 . . ?
C20 C27 H27C 109.5 . . ?
H27A C27 H27C 109.5 . . ?
H27B C27 H27C 109.5 . . ?
Si2 C28 H28A 109.5 . . ?
Si2 C28 H28B 109.5 . . ?
H28A C28 H28B 109.5 . . ?
Si2 C28 H28C 109.5 . . ?
H28A C28 H28C 109.5 . . ?
H28B C28 H28C 109.5 . . ?
Si2 C29 H29A 109.5 . . ?
Si2 C29 H29B 109.5 . . ?
H29A C29 H29B 109.5 . . ?
Si2 C29 H29C 109.5 . . ?
H29A C29 H29C 109.5 . . ?
H29B C29 H29C 109.5 . . ?
Si2 C30 H30A 109.5 . . ?
Si2 C30 H30B 109.5 . . ?
H30A C30 H30B 109.5 . . ?
Si2 C30 H30C 109.5 . . ?
H30A C30 H30C 109.5 . . ?
H30B C30 H30C 109.5 . . ?
Si1 C31 H31A 109.5 . . ?
Si1 C31 H31B 109.5 . . ?
H31A C31 H31B 109.5 . . ?
Si1 C31 H31C 109.5 . . ?
H31A C31 H31C 109.5 . . ?
H31B C31 H31C 109.5 . . ?
Si1 C33 H33A 109.5 . . ?
Si1 C33 H33B 109.5 . . ?
H33A C33 H33B 109.5 . . ?
Si1 C33 H33C 109.5 . . ?
H33A C33 H33C 109.5 . . ?
H33B C33 H33C 109.5 . . ?
Si1 C34 H34A 109.5 . . ?
Si1 C34 H34B 109.5 . . ?
H34A C34 H34B 109.5 . . ?
Si1 C34 H34C 109.5 . . ?
H34A C34 H34C 109.5 . . ?
H34B C34 H34C 109.5 . . ?
Si3 C35 H35A 109.5 . . ?
Si3 C35 H35B 109.5 . . ?
H35A C35 H35B 109.5 . . ?
Si3 C35 H35C 109.5 . . ?
H35A C35 H35C 109.5 . . ?
H35B C35 H35C 109.5 . . ?
Si3 C36 H36A 109.5 . . ?
Si3 C36 H36B 109.5 . . ?
H36A C36 H36B 109.5 . . ?
Si3 C36 H36C 109.5 . . ?
H36A C36 H36C 109.5 . . ?
H36B C36 H36C 109.5 . . ?
Si3 C37 H37A 109.5 . . ?
Si3 C37 H37B 109.5 . . ?
H37A C37 H37B 109.5 . . ?
Si3 C37 H37C 109.5 . . ?
H37A C37 H37C 109.5 . . ?
H37B C37 H37C 109.5 . . ?
Si4 C38 H38A 109.5 . . ?
Si4 C38 H38B 109.5 . . ?
H38A C38 H38B 109.5 . . ?
Si4 C38 H38C 109.5 . . ?
H38A C38 H38C 109.5 . . ?
H38B C38 H38C 109.5 . . ?
Si4 C39 H39A 109.5 . . ?
Si4 C39 H39B 109.5 . . ?
H39A C39 H39B 109.5 . . ?
Si4 C39 H39C 109.5 . . ?
H39A C39 H39C 109.5 . . ?
H39B C39 H39C 109.5 . . ?
Si4 C40 H40A 109.5 . . ?
Si4 C40 H40B 109.5 . . ?
H40A C40 H40B 109.5 . . ?
Si4 C40 H40C 109.5 . . ?
H40A C40 H40C 109.5 . . ?
H40B C40 H40C 109.5 . . ?
C42 C41 C46 120.0 . . ?
C42 C41 C47 121.6(14) . . ?
C46 C41 C47 117.7(15) . . ?
C43 C42 C41 120.0 . . ?
C43 C42 Cs2 68.2(10) . . ?
C41 C42 Cs2 92.2(10) . . ?
C43 C42 H42 120.0 . . ?
C41 C42 H42 120.0 . . ?
Cs2 C42 H42 109.5 . . ?
C42 C43 C44 120.0 . . ?
C42 C43 Cs2 90.9(11) . . ?
C44 C43 Cs2 80.4(12) . . ?
C42 C43 H43 120.0 . . ?
C44 C43 H43 120.0 . . ?
Cs2 C43 H43 98.7 . . ?
C43 C44 C45 120.0 . . ?
C43 C44 Cs2 77.5(12) . . ?
C45 C44 Cs2 92.4(10) . . ?
C43 C44 H44 120.0 . . ?
C45 C44 H44 120.0 . . ?
Cs2 C44 H44 100.1 . . ?
C46 C45 C44 120.0 . . ?
C46 C45 H45 120.0 . . ?
C44 C45 H45 120.0 . . ?
C45 C46 C41 120.0 . . ?
C45 C46 H46 120.0 . . ?
C41 C46 H46 120.0 . . ?
C41 C47 H47A 109.5 . . ?
C41 C47 H47B 109.5 . . ?
H47A C47 H47B 109.5 . . ?
C41 C47 H47C 109.5 . . ?
H47A C47 H47C 109.5 . . ?
H47B C47 H47C 109.5 . . ?
C42A C41A C46A 120.0 . . ?
C42A C41A H41A 120.0 . . ?
C46A C41A H41A 120.0 . . ?
C43A C42A C41A 120.0 . . ?
C43A C42A H42A 120.0 . . ?
C41A C42A H42A 120.0 . . ?
C42A C43A C44A 120.0 . . ?
C42A C43A Cs2 107.8(17) . . ?
C44A C43A Cs2 72.2(17) . . ?
C42A C43A H43A 120.0 . . ?
C44A C43A H43A 120.0 . . ?
Cs2 C43A H43A 90.0 . . ?
C45A C44A C43A 120.0 . . ?
C45A C44A C47A 117.9(16) . . ?
C43A C44A C47A 120.1(16) . . ?
C45A C44A Cs2 101.2(17) . . ?
C43A C44A Cs2 86.2(17) . . ?
C47A C44A Cs2 97(3) . . ?
C44A C45A C46A 120.0 . . ?
C44A C45A H45A 120.0 . . ?
C46A C45A H45A 120.0 . . ?
C45A C46A C41A 120.0 . . ?
C45A C46A H46A 120.0 . . ?
C41A C46A H46A 120.0 . . ?
C44A C47A H47D 109.5 . . ?
C44A C47A H47E 109.5 . . ?
H47D C47A H47E 109.5 . . ?
C44A C47A H47F 109.5 . . ?
H47D C47A H47F 109.5 . . ?
H47E C47A H47F 109.5 . . ?

loop_
_geom_bond_atom_site_label_1
_geom_bond_atom_site_label_2
_geom_bond_distance
_geom_bond_site_symmetry_2
_geom_bond_publ_flag
Cs1 C1 3.14(2) . ?
Cs1 C14 3.280(19) . ?
Cs1 C9 3.283(18) . ?
Cs1 N3 3.327(12) . ?
Cs1 C10 3.508(19) . ?
Cs1 C13 3.52(2) . ?
Cs1 C12 3.64(2) . ?
Cs1 C11 3.72(2) . ?
Cs1 C37 3.90(2) 2_664 ?
Cs1 Si2 3.978(5) . ?
Cs1 Si1 3.980(5) . ?
Cs1 Li1 4.10(4) . ?
Cs2 C9 3.241(19) . ?
Cs2 C14 3.326(19) . ?
Cs2 N4 3.399(12) 1_545 ?
Cs2 C10 3.534(18) . ?
Cs2 C8 3.557(19) . ?
Cs2 C44A 3.59(5) . ?
Cs2 C43 3.60(3) . ?
Cs2 C13 3.63(2) . ?
Cs2 C44 3.64(4) . ?
Cs2 C36 3.642(19) 1_545 ?
Cs2 C6 3.693(19) . ?
Cs2 C30 3.760(19) 2_665 ?
Li1 N3 1.89(4) . ?
Li1 N4 1.92(4) . ?
Li1 Si2 2.86(4) . ?
Li1 Si3 2.91(4) . ?
Li1 Si1 2.96(3) . ?
Li1 Si4 3.02(4) . ?
Si1 N3 1.673(13) . ?
Si1 C33 1.84(2) . ?
Si1 C31 1.86(3) . ?
Si1 C34 1.92(2) . ?
Si2 N3 1.670(12) . ?
Si2 C30 1.910(18) . ?
Si2 C29 1.917(18) . ?
Si2 C28 1.962(19) . ?
Si3 N4 1.676(13) . ?
Si3 C36 1.821(18) . ?
Si3 C35 1.84(2) . ?
Si3 C37 1.85(2) . ?
Si4 N4 1.699(12) . ?
Si4 C38 1.86(2) . ?
Si4 C39 1.90(2) . ?
Si4 C40 1.92(2) . ?
N1 C3 1.33(3) . ?
N1 C1 1.33(3) . ?
N1 C4 1.44(3) . ?
N2 C19 1.41(3) . ?
N2 C2 1.41(2) . ?
N2 C1 1.43(3) . ?
C2 C3 1.35(4) . ?
C2 H2 0.9500 . ?
C3 H3 0.9500 . ?
C4 C5 1.51(3) . ?
C4 H4A 0.9900 . ?
C4 H4B 0.9900 . ?
C5 C6 1.52(3) . ?
C5 H5A 0.9900 . ?
C5 H5B 0.9900 . ?
C6 C14 1.43(3) . ?
C6 C7 1.46(3) . ?
C7 C8 1.42(3) . ?
C7 C18 1.43(3) . ?
C8 C9 1.37(3) . ?
C8 C15 1.42(2) . ?
C9 C14 1.43(2) . ?
C9 C10 1.49(3) . ?
C10 C11 1.45(3) . ?
C10 H10 0.9500 . ?
C11 C12 1.31(3) . ?
C11 H11 0.9500 . ?
C12 C13 1.34(3) . ?
C12 H12 0.9500 . ?
C13 C14 1.36(3) . ?
C13 H13 0.9500 . ?
C15 C16 1.26(3) . ?
C15 H15 0.9500 . ?
C16 C17 1.38(3) . ?
C16 H16 0.9500 . ?
C17 C18 1.50(3) . ?
C17 H17 0.9500 . ?
C18 H18 0.9500 . ?
C19 C24 1.34(3) . ?
C19 C20 1.44(3) . ?
C20 C21 1.33(4) . ?
C20 C27 1.57(3) . ?
C21 C22 1.32(3) . ?
C21 H21 0.9500 . ?
C22 C23 1.40(3) . ?
C22 C26 1.49(3) . ?
C23 C24 1.40(3) . ?
C23 H23 0.9500 . ?
C24 C25 1.50(3) . ?
C25 H25A 0.9800 . ?
C25 H25B 0.9800 . ?
C25 H25C 0.9800 . ?
C26 H26A 0.9800 . ?
C26 H26B 0.9800 . ?
C26 H26C 0.9800 . ?
C27 H27A 0.9800 . ?
C27 H27B 0.9800 . ?
C27 H27C 0.9800 . ?
C28 H28A 0.9800 . ?
C28 H28B 0.9800 . ?
C28 H28C 0.9800 . ?
C29 H29A 0.9800 . ?
C29 H29B 0.9800 . ?
C29 H29C 0.9800 . ?
C30 H30A 0.9800 . ?
C30 H30B 0.9800 . ?
C30 H30C 0.9800 . ?
C31 H31A 0.9800 . ?
C31 H31B 0.9800 . ?
C31 H31C 0.9800 . ?
C33 H33A 0.9800 . ?
C33 H33B 0.9800 . ?
C33 H33C 0.9800 . ?
C34 H34A 0.9800 . ?
C34 H34B 0.9800 . ?
C34 H34C 0.9800 . ?
C35 H35A 0.9800 . ?
C35 H35B 0.9800 . ?
C35 H35C 0.9800 . ?
C36 H36A 0.9800 . ?
C36 H36B 0.9800 . ?
C36 H36C 0.9800 . ?
C37 H37A 0.9800 . ?
C37 H37B 0.9800 . ?
C37 H37C 0.9800 . ?
C38 H38A 0.9800 . ?
C38 H38B 0.9800 . ?
C38 H38C 0.9800 . ?
C39 H39A 0.9800 . ?
C39 H39B 0.9800 . ?
C39 H39C 0.9800 . ?
C40 H40A 0.9800 . ?
C40 H40B 0.9800 . ?
C40 H40C 0.9800 . ?
C41 C42 1.3900 . ?
C41 C46 1.3900 . ?
C41 C47 1.457(12) . ?
C42 C43 1.3900 . ?
C42 H42 0.9500 . ?
C43 C44 1.3900 . ?
C43 H43 0.9500 . ?
C44 C45 1.3900 . ?
C44 H44 0.9500 . ?
C45 C46 1.3900 . ?
C45 H45 0.9500 . ?
C46 H46 0.9500 . ?
C47 H47A 0.9800 . ?
C47 H47B 0.9800 . ?
C47 H47C 0.9800 . ?
C41A C42A 1.3900 . ?
C41A C46A 1.3900 . ?
C41A H41A 0.9500 . ?
C42A C43A 1.3900 . ?
C42A H42A 0.9500 . ?
C43A C44A 1.3900 . ?
C43A H43A 0.9500 . ?
C44A C45A 1.3900 . ?
C44A C47A 1.451(12) . ?
C45A C46A 1.3900 . ?
C45A H45A 0.9500 . ?
C46A H46A 0.9500 . ?
C47A H47D 0.9800 . ?
C47A H47E 0.9800 . ?
C47A H47F 0.9800 . ?

loop_
_geom_torsion_atom_site_label_1
_geom_torsion_atom_site_label_2
_geom_torsion_atom_site_label_3
_geom_torsion_atom_site_label_4
_geom_torsion
_geom_torsion_site_symmetry_1
_geom_torsion_site_symmetry_2
_geom_torsion_site_symmetry_3
_geom_torsion_site_symmetry_4
_geom_torsion_publ_flag
C30 Si2 N3 Si1 39.1(13) . . . . ?
C29 Si2 N3 Si1 160.5(11) . . . . ?
C28 Si2 N3 Si1 -84.2(13) . . . . ?
Li1 Si2 N3 Si1 142.9(18) . . . . ?
Cs1 Si2 N3 Si1 -113.4(11) . . . . ?
C30 Si2 N3 Li1 -103.7(15) . . . . ?
C29 Si2 N3 Li1 17.7(15) . . . . ?
C28 Si2 N3 Li1 132.9(14) . . . . ?
Cs1 Si2 N3 Li1 103.8(13) . . . . ?
C30 Si2 N3 Cs1 152.5(7) . . . . ?
C29 Si2 N3 Cs1 -86.1(8) . . . . ?
C28 Si2 N3 Cs1 29.2(9) . . . . ?
Li1 Si2 N3 Cs1 -103.8(13) . . . . ?
C33 Si1 N3 Si2 -58.8(14) . . . . ?
C31 Si1 N3 Si2 62.0(16) . . . . ?
C34 Si1 N3 Si2 -176.9(11) . . . . ?
Li1 Si1 N3 Si2 -141(2) . . . . ?
Cs1 Si1 N3 Si2 113.4(11) . . . . ?
C33 Si1 N3 Li1 82.4(18) . . . . ?
C31 Si1 N3 Li1 -156.8(18) . . . . ?
C34 Si1 N3 Li1 -35.7(18) . . . . ?
Cs1 Si1 N3 Li1 -105.4(15) . . . . ?
C33 Si1 N3 Cs1 -172.2(9) . . . . ?
C31 Si1 N3 Cs1 -51.3(12) . . . . ?
C34 Si1 N3 Cs1 69.7(9) . . . . ?
Li1 Si1 N3 Cs1 105.4(15) . . . . ?
N4 Li1 N3 Si2 117(13) . . . . ?
Si3 Li1 N3 Si2 -140(3) . . . . ?
Si1 Li1 N3 Si2 150.6(14) . . . . ?
Si4 Li1 N3 Si2 97(2) . . . . ?
Cs1 Li1 N3 Si2 -103.9(8) . . . . ?
Cs2 Li1 N3 Si2 -12(2) 1_565 . . . ?
N4 Li1 N3 Si1 -34(13) . . . . ?
Si2 Li1 N3 Si1 -150.6(14) . . . . ?
Si3 Li1 N3 Si1 70(3) . . . . ?
Si4 Li1 N3 Si1 -54(3) . . . . ?
Cs1 Li1 N3 Si1 105.5(10) . . . . ?
Cs2 Li1 N3 Si1 -162.9(15) 1_565 . . . ?
N4 Li1 N3 Cs1 -139(13) . . . . ?
Si2 Li1 N3 Cs1 103.9(8) . . . . ?
Si3 Li1 N3 Cs1 -36(3) . . . . ?
Si1 Li1 N3 Cs1 -105.5(10) . . . . ?
Si4 Li1 N3 Cs1 -159(2) . . . . ?
Cs2 Li1 N3 Cs1 92(2) 1_565 . . . ?
C36 Si3 N4 Si4 -80.3(12) . . . . ?
C35 Si3 N4 Si4 158.6(11) . . . . ?
C37 Si3 N4 Si4 42.8(15) . . . . ?
Li1 Si3 N4 Si4 141.2(16) . . . . ?
Cs2 Si3 N4 Si4 -115.1(11) 1_565 . . . ?
C36 Si3 N4 Li1 138.4(12) . . . . ?
C35 Si3 N4 Li1 17.4(14) . . . . ?
C37 Si3 N4 Li1 -98.4(14) . . . . ?
Cs2 Si3 N4 Li1 103.6(11) 1_565 . . . ?
C36 Si3 N4 Cs2 34.8(9) . . . 1_565 ?
C35 Si3 N4 Cs2 -86.2(9) . . . 1_565 ?
C37 Si3 N4 Cs2 158.0(9) . . . 1_565 ?
Li1 Si3 N4 Cs2 -103.6(11) . . . 1_565 ?
C38 Si4 N4 Si3 -175.4(11) . . . . ?
C39 Si4 N4 Si3 -53.6(15) . . . . ?
C40 Si4 N4 Si3 67.3(14) . . . . ?
Li1 Si4 N4 Si3 -139.6(18) . . . . ?
Cs2 Si4 N4 Si3 112.3(11) 1_565 . . . ?
C38 Si4 N4 Li1 -35.8(16) . . . . ?
C39 Si4 N4 Li1 86.0(16) . . . . ?
C40 Si4 N4 Li1 -153.1(16) . . . . ?
Cs2 Si4 N4 Li1 -108.1(14) 1_565 . . . ?
C38 Si4 N4 Cs2 72.2(10) . . . 1_565 ?
C39 Si4 N4 Cs2 -166.0(10) . . . 1_565 ?
C40 Si4 N4 Cs2 -45.0(11) . . . 1_565 ?
Li1 Si4 N4 Cs2 108.1(14) . . . 1_565 ?
C3 N1 C1 N2 -3(3) . . . . ?
C4 N1 C1 N2 -176.1(17) . . . . ?
C3 N1 C1 Cs1 141(2) . . . . ?
C4 N1 C1 Cs1 -33(3) . . . . ?
C19 N2 C1 N1 177(2) . . . . ?
C2 N2 C1 N1 1(2) . . . . ?
C19 N2 C1 Cs1 25(3) . . . . ?
C2 N2 C1 Cs1 -150.4(15) . . . . ?
C19 N2 C2 C3 -175(2) . . . . ?
C1 N2 C2 C3 0(3) . . . . ?
C1 N1 C3 C2 3(3) . . . . ?
C4 N1 C3 C2 176(2) . . . . ?
N2 C2 C3 N1 -2(3) . . . . ?
C3 N1 C4 C5 -65(3) . . . . ?
C1 N1 C4 C5 107(2) . . . . ?
N1 C4 C5 C6 -65(3) . . . . ?
C4 C5 C6 C14 -66(3) . . . . ?
C4 C5 C6 C7 108(2) . . . . ?
C4 C5 C6 Cs2 -145.4(17) . . . . ?
C14 C6 C7 C8 -4(2) . . . . ?
C5 C6 C7 C8 -178.7(18) . . . . ?
Cs2 C6 C7 C8 57.6(15) . . . . ?
C14 C6 C7 C18 177(2) . . . . ?
C5 C6 C7 C18 2(3) . . . . ?
Cs2 C6 C7 C18 -122(2) . . . . ?
C14 C6 C7 Cs2 -61.1(13) . . . . ?
C5 C6 C7 Cs2 124(2) . . . . ?
C18 C7 C8 C9 -176.3(19) . . . . ?
C6 C7 C8 C9 4(2) . . . . ?
Cs2 C7 C8 C9 64.9(13) . . . . ?
C18 C7 C8 C15 -5(3) . . . . ?
C6 C7 C8 C15 175.5(17) . . . . ?
Cs2 C7 C8 C15 -123.7(16) . . . . ?
C18 C7 C8 Cs2 118.8(19) . . . . ?
C6 C7 C8 Cs2 -60.8(15) . . . . ?
C15 C8 C9 C14 -171(2) . . . . ?
C7 C8 C9 C14 -3(2) . . . . ?
Cs2 C8 C9 C14 80.7(12) . . . . ?
C15 C8 C9 C10 18(4) . . . . ?
C7 C8 C9 C10 -173.7(19) . . . . ?
Cs2 C8 C9 C10 -90(2) . . . . ?
C15 C8 C9 Cs2 108(3) . . . . ?
C7 C8 C9 Cs2 -84.0(14) . . . . ?
C15 C8 C9 Cs1 -86(3) . . . . ?
C7 C8 C9 Cs1 82.3(16) . . . . ?
Cs2 C8 C9 Cs1 166.3(12) . . . . ?
C8 C9 C10 C11 168(2) . . . . ?
C14 C9 C10 C11 -2(2) . . . . ?
Cs2 C9 C10 C11 77.2(18) . . . . ?
Cs1 C9 C10 C11 -75.3(18) . . . . ?
C8 C9 C10 Cs1 -116(2) . . . . ?
C14 C9 C10 Cs1 73.6(12) . . . . ?
Cs2 C9 C10 Cs1 152.5(6) . . . . ?
C8 C9 C10 Cs2 91(2) . . . . ?
C14 C9 C10 Cs2 -78.9(13) . . . . ?
Cs1 C9 C10 Cs2 -152.5(6) . . . . ?
C9 C10 C11 C12 4(3) . . . . ?
Cs1 C10 C11 C12 -60(2) . . . . ?
Cs2 C10 C11 C12 68(2) . . . . ?
C9 C10 C11 Cs1 64.7(15) . . . . ?
Cs2 C10 C11 Cs1 128.1(5) . . . . ?
C9 C10 C11 Cs2 -63.4(14) . . . . ?
Cs1 C10 C11 Cs2 -128.1(5) . . . . ?
C10 C11 C12 C13 -7(4) . . . . ?
Cs1 C11 C12 C13 -64(2) . . . . ?
Cs2 C11 C12 C13 53(2) . . . . ?
C10 C11 C12 Cs1 57(2) . . . . ?
Cs2 C11 C12 Cs1 117.1(4) . . . . ?
C10 C11 C12 Cs2 -60(2) . . . . ?
Cs1 C11 C12 Cs2 -117.1(4) . . . . ?
C11 C12 C13 C14 7(4) . . . . ?
Cs1 C12 C13 C14 -62.1(17) . . . . ?
Cs2 C12 C13 C14 62.7(17) . . . . ?
C11 C12 C13 Cs1 69(3) . . . . ?
Cs2 C12 C13 Cs1 124.8(5) . . . . ?
C11 C12 C13 Cs2 -56(3) . . . . ?
Cs1 C12 C13 Cs2 -124.8(5) . . . . ?
C12 C13 C14 C6 -172(2) . . . . ?
Cs1 C13 C14 C6 117(2) . . . . ?
Cs2 C13 C14 C6 -96(2) . . . . ?
C12 C13 C14 C9 -4(3) . . . . ?
Cs1 C13 C14 C9 -74.3(14) . . . . ?
Cs2 C13 C14 C9 72.4(14) . . . . ?
C12 C13 C14 Cs1 70.6(19) . . . . ?
Cs2 C13 C14 Cs1 146.7(7) . . . . ?
C12 C13 C14 Cs2 -76.1(19) . . . . ?
Cs1 C13 C14 Cs2 -146.7(7) . . . . ?
C7 C6 C14 C13 171(2) . . . . ?
C5 C6 C14 C13 -14(4) . . . . ?
Cs2 C6 C14 C13 95(2) . . . . ?
C7 C6 C14 C9 1(2) . . . . ?
C5 C6 C14 C9 176.4(19) . . . . ?
Cs2 C6 C14 C9 -74.4(11) . . . . ?
C7 C6 C14 Cs1 -80.6(16) . . . . ?
C5 C6 C14 Cs1 94(2) . . . . ?
Cs2 C6 C14 Cs1 -156.4(11) . . . . ?
C7 C6 C14 Cs2 75.9(14) . . . . ?
C5 C6 C14 Cs2 -109(2) . . . . ?
C8 C9 C14 C13 -170(2) . . . . ?
C10 C9 C14 C13 2(2) . . . . ?
Cs2 C9 C14 C13 -82.1(16) . . . . ?
Cs1 C9 C14 C13 80.3(16) . . . . ?
C8 C9 C14 C6 1(2) . . . . ?
C10 C9 C14 C6 172.8(17) . . . . ?
Cs2 C9 C14 C6 89.1(13) . . . . ?
Cs1 C9 C14 C6 -108.5(13) . . . . ?
C8 C9 C14 Cs1 109.6(15) . . . . ?
C10 C9 C14 Cs1 -78.7(13) . . . . ?
Cs2 C9 C14 Cs1 -162.4(4) . . . . ?
C8 C9 C14 Cs2 -88.0(14) . . . . ?
C10 C9 C14 Cs2 83.7(14) . . . . ?
Cs1 C9 C14 Cs2 162.4(4) . . . . ?
C9 C8 C15 C16 180(2) . . . . ?
C7 C8 C15 C16 13(3) . . . . ?
Cs2 C8 C15 C16 -94(2) . . . . ?
C8 C15 C16 C17 -18(4) . . . . ?
C15 C16 C17 C18 13(4) . . . . ?
C8 C7 C18 C17 2(3) . . . . ?
C6 C7 C18 C17 -178(2) . . . . ?
Cs2 C7 C18 C17 86(2) . . . . ?
C16 C17 C18 C7 -6(3) . . . . ?
C2 N2 C19 C24 -101(3) . . . . ?
C1 N2 C19 C24 84(3) . . . . ?
C2 N2 C19 C20 87(3) . . . . ?
C1 N2 C19 C20 -88(3) . . . . ?
C24 C19 C20 C21 5(3) . . . . ?
N2 C19 C20 C21 177.3(19) . . . . ?
C24 C19 C20 C27 178.7(18) . . . . ?
N2 C19 C20 C27 -9(3) . . . . ?
C19 C20 C21 C22 -3(3) . . . . ?
C27 C20 C21 C22 -177(2) . . . . ?
C20 C21 C22 C23 2(3) . . . . ?
C20 C21 C22 C26 -180(2) . . . . ?
C21 C22 C23 C24 -1(3) . . . . ?
C26 C22 C23 C24 -180(2) . . . . ?
N2 C19 C24 C23 -176.6(17) . . . . ?
C20 C19 C24 C23 -4(3) . . . . ?
N2 C19 C24 C25 0(3) . . . . ?
C20 C19 C24 C25 173.1(18) . . . . ?
C22 C23 C24 C19 2(3) . . . . ?
C22 C23 C24 C25 -174.9(19) . . . . ?
C46 C41 C42 C43 0.0 . . . . ?
C47 C41 C42 C43 171(3) . . . . ?
C46 C41 C42 Cs2 65.9(11) . . . . ?
C47 C41 C42 Cs2 -123(3) . . . . ?
C41 C42 C43 C44 0.0 . . . . ?
Cs2 C42 C43 C44 -79.4(11) . . . . ?
C41 C42 C43 Cs2 79.4(11) . . . . ?
C42 C43 C44 C45 0.0 . . . . ?
Cs2 C43 C44 C45 -85.4(10) . . . . ?
C42 C43 C44 Cs2 85.4(10) . . . . ?
C43 C44 C45 C46 0.0 . . . . ?
Cs2 C44 C45 C46 -76.9(11) . . . . ?
C44 C45 C46 C41 0.0 . . . . ?
C42 C41 C46 C45 0.0 . . . . ?
C47 C41 C46 C45 -171(3) . . . . ?
C46A C41A C42A C43A 0.0 . . . . ?
C41A C42A C43A C44A 0.0 . . . . ?
C41A C42A C43A Cs2 79.3(17) . . . . ?
C42A C43A C44A C45A 0.0 . . . . ?
Cs2 C43A C44A C45A -100.7(17) . . . . ?
C42A C43A C44A C47A -164(5) . . . . ?
Cs2 C43A C44A C47A 95(4) . . . . ?
C42A C43A C44A Cs2 100.7(17) . . . . ?
C43A C44A C45A C46A 0.0 . . . . ?
C47A C44A C45A C46A 164(5) . . . . ?
Cs2 C44A C45A C46A -92.0(17) . . . . ?
C44A C45A C46A C41A 0.0 . . . . ?
C42A C41A C46A C45A 0.0 . . . . ?
